data_1570533
loop_
_publ_author_name
'Zhao, Yuanyuan'
'Li, Xinyue'
'Hom&#xf6;lle, Simon L'
'Wang, Bin'
'Ackermann, Lutz'

_publ_section_title
;
 Electrochemical assembly of isoxazoles <i>via</i> a four-component domino
 reaction.
;
_journal_issue 3
_journal_name_full 'Chemical science'
_journal_page_first 1117
_journal_page_last 1122
_journal_paper_doi 10.1039/d3sc05946d
_journal_volume 15
_journal_year 2024
_chemical_formula_moiety 'C20 H18 N2 O'
_chemical_formula_sum 'C20 H18 N2 O'
_chemical_formula_weight 302.36
_space_group_crystal_system monoclinic
_space_group_IT_number 14
_space_group_name_Hall '-P 2yn'
_space_group_name_H-M_alt 'P 1 21/n 1'
_atom_sites_solution_hydrogens geom
_audit_creation_date 2023-02-10
_audit_creation_method
;
Olex2 1.3
(compiled 2020.11.12 svn.r5f609507 for OlexSys, GUI svn.r6408)
;
_audit_update_record
;
2023-06-02 deposited with the CCDC.	2023-12-11 downloaded from the CCDC.
;
_cell_angle_alpha 90
_cell_angle_beta 91.6595(9)
_cell_angle_gamma 90
_cell_formula_units_Z 4
_cell_length_a 6.00483(6)
_cell_length_b 7.13118(10)
_cell_length_c 37.8376(4)
_cell_measurement_reflns_used 6546
_cell_measurement_temperature 293(2)
_cell_measurement_theta_max 73.0700
_cell_measurement_theta_min 4.6800
_cell_volume 1619.58(3)
_computing_cell_refinement 'CrysAlisPro 1.171.41.110a (Rigaku OD, 2021)'
_computing_data_collection 'CrysAlisPro 1.171.41.110a (Rigaku OD, 2021)'
_computing_data_reduction 'CrysAlisPro 1.171.41.110a (Rigaku OD, 2021)'
_computing_molecular_graphics 'Olex2 1.3 (Dolomanov et al., 2009)'
_computing_publication_material 'Olex2 1.3 (Dolomanov et al., 2009)'
_computing_structure_refinement 'SHELXL 2013/4 (Sheldrick, 2015)'
_diffrn_ambient_temperature 293(2)
_diffrn_detector 'CCD plate'
_diffrn_detector_area_resol_mean 10.4337
_diffrn_detector_type AtlasS2
_diffrn_measured_fraction_theta_full 0.978
_diffrn_measured_fraction_theta_max 0.957
_diffrn_measurement_details
;
List of Runs (angles in degrees, time in seconds):

  # Type    Start    End  Width  t~exp~   \w     \q     \k     \f   Frames
#--------------------------------------------------------------------------
  1  \w    -86.00 -61.00   0.50    2.00    --  -41.76 -38.00 -90.00   50
  2  \w    -83.00 -21.00   0.50    2.00    --  -41.76 -38.00 -30.00  124
  3  \w    -76.00  -7.00   0.50    2.00    --  -41.76 125.00-150.00  138
  4  \w   -114.00 -15.00   0.50    2.00    --  -41.76 -57.00 -90.00  198
  5  \w    -49.00 -23.00   0.50    2.00    --  -41.76 -57.00 -30.00   52
  6  \w    -20.00  62.00   0.50    2.00    --   41.76 -77.00 150.00  164
  7  \w    103.00 165.00   0.50    4.00    --  106.05  77.00  90.00  124
  8  \w     23.00  97.00   0.50    4.00    --  106.05 -94.00  60.00  148
  9  \w     78.00 104.00   0.50    4.00    --  106.05  61.00 -46.01   52
 10  \w     77.00 116.00   0.50    4.00    --  106.05  61.00   0.00   78
 11  \w    125.00 176.00   0.50    4.00    --  106.05  61.00   0.00  102
 12  \w     77.00 169.00   0.50    4.00    --  106.05  61.00  60.00  184
 13  \w     78.00 127.00   0.50    4.00    --  106.05  61.00 -90.00   98
 14  \w     77.00 103.00   0.50    4.00    --  106.05  61.00 -30.00   52
 15  \w    111.00 178.00   0.50    4.00    --  106.05  70.00 -72.77  134
 16  \w     83.00 109.00   0.50    4.00    --  106.05  45.00   0.00   52
 17  \w     85.00 112.00   0.50    4.00    --  106.05  45.00 -60.00   54
 18  \w    102.00 157.00   0.50    4.00    --  106.05 125.00 120.00  110
 19  \w     77.00 103.00   0.50    4.00    --  106.05  61.00  30.00   52
 20  \w    127.00 173.00   0.50    4.00    --  106.05  61.00 -30.00   92
 21  \w     82.00 112.00   0.50    4.00    --  106.05  45.00  60.00   60
 22  \w     80.00  89.00   0.50    4.00    --  106.05  45.00  30.00   18
;
_diffrn_measurement_device 'four-circle diffractometer'
_diffrn_measurement_device_type 'SuperNova, Dual, Cu at home/near, AtlasS2'
_diffrn_measurement_method '\w scans'
_diffrn_orient_matrix_type 'CrysAlisPro convention (1999,Acta A55,543-557)'
_diffrn_orient_matrix_UB_11 0.2320389000
_diffrn_orient_matrix_UB_12 0.0568064000
_diffrn_orient_matrix_UB_13 -0.0126526000
_diffrn_orient_matrix_UB_21 -0.0830209000
_diffrn_orient_matrix_UB_22 -0.0202017000
_diffrn_orient_matrix_UB_23 -0.0387256000
_diffrn_orient_matrix_UB_31 -0.0716630000
_diffrn_orient_matrix_UB_32 0.2074049000
_diffrn_orient_matrix_UB_33 -0.0002906000
_diffrn_radiation_monochromator mirror
_diffrn_radiation_probe x-ray
_diffrn_radiation_type 'Cu K\a'
_diffrn_radiation_wavelength 1.54184
_diffrn_reflns_av_R_equivalents 0.0131
_diffrn_reflns_av_unetI/netI 0.0098
_diffrn_reflns_Laue_measured_fraction_full 0.978
_diffrn_reflns_Laue_measured_fraction_max 0.957
_diffrn_reflns_limit_h_max 7
_diffrn_reflns_limit_h_min -7
_diffrn_reflns_limit_k_max 8
_diffrn_reflns_limit_k_min -7
_diffrn_reflns_limit_l_max 46
_diffrn_reflns_limit_l_min -44
_diffrn_reflns_number 10118
_diffrn_reflns_point_group_measured_fraction_full 0.978
_diffrn_reflns_point_group_measured_fraction_max 0.957
_diffrn_reflns_theta_full 67.684
_diffrn_reflns_theta_max 72.976
_diffrn_reflns_theta_min 4.677
_diffrn_source 'micro-focus sealed X-ray tube'
_diffrn_source_type 'SuperNova (Cu) X-ray Source'
_exptl_absorpt_coefficient_mu 0.608
_exptl_absorpt_correction_T_max 1.00000
_exptl_absorpt_correction_T_min 0.68853
_exptl_absorpt_correction_type multi-scan
_exptl_absorpt_process_details
;
CrysAlisPro 1.171.41.110a (Rigaku Oxford Diffraction, 2021)
Empirical absorption correction using spherical harmonics,
implemented in SCALE3 ABSPACK scaling algorithm.
;
_exptl_crystal_density_diffrn 1.240
_exptl_crystal_description block
_exptl_crystal_F_000 640
_exptl_crystal_size_max 0.22
_exptl_crystal_size_mid 0.19
_exptl_crystal_size_min 0.18
_refine_diff_density_max 0.186
_refine_diff_density_min -0.161
_refine_diff_density_rms 0.033
_refine_ls_extinction_coef 0.0040(6)
_refine_ls_extinction_expression Fc^*^=kFc[1+0.001xFc^2^\l^3^/sin(2\q)]^-1/4^
_refine_ls_extinction_method SHELXL
_refine_ls_goodness_of_fit_ref 1.040
_refine_ls_hydrogen_treatment constr
_refine_ls_matrix_type full
_refine_ls_number_parameters 212
_refine_ls_number_reflns 3111
_refine_ls_number_restraints 0
_refine_ls_restrained_S_all 1.040
_refine_ls_R_factor_all 0.0451
_refine_ls_R_factor_gt 0.0430
_refine_ls_shift/su_max 0.002
_refine_ls_shift/su_mean 0.000
_refine_ls_structure_factor_coef Fsqd
_refine_ls_weighting_details 'w=1/[\s^2^(Fo^2^)+(0.0670P)^2^+0.2295P] where P=(Fo^2^+2Fc^2^)/3'
_refine_ls_weighting_scheme calc
_refine_ls_wR_factor_gt 0.1216
_refine_ls_wR_factor_ref 0.1241
_reflns_Friedel_coverage 0.000
_reflns_number_gt 2907
_reflns_number_total 3111
_reflns_threshold_expression 'I > 2\s(I)'
_cod_data_source_file d3sc05946d2.cif
_cod_data_source_block 221127_auto
_cod_depositor_comments 'Adding full bibliography for 1570533.cif.'
_cod_database_code 1570533
_shelxl_version_number 2013-4
_chemical_oxdiff_formula C20H20N2O2
_shelx_space_group_comment
;
The symmetry employed for this shelxl refinement is uniquely defined
by the following loop, which should always be used as a source of
symmetry information in preference to the above space-group names.
They are only intended as comments.
;
_shelx_estimated_absorpt_t_max 0.899
_shelx_estimated_absorpt_t_min 0.878
_reflns_odcompleteness_completeness 97.91
_reflns_odcompleteness_iscentric 1
_reflns_odcompleteness_theta 66.97
_olex2_refinement_description
;
1.a Aromatic/amide H refined with riding coordinates:
 C15(H15), C14(H14), C8(H8), C3(H3), C12(H12), C11(H11), C2(H2), C5(H5), C6(H6)
1.b Idealised Me refined as rotating group:
 C18(H18A,H18B,H18C), C17(H17A,H17B,H17C), C19(H19A,H19B,H19C)
;
_olex2_submission_special_instructions 'No special instructions were received'
_oxdiff_exptl_absorpt_empirical_details
;
Empirical correction (ABSPACK) includes:
- Absorption correction using spherical harmonics
- Frame scaling
;
_oxdiff_exptl_absorpt_empirical_full_max 1.393
_oxdiff_exptl_absorpt_empirical_full_min 0.678

loop_
_space_group_symop_operation_xyz
'x, y, z'
'-x+1/2, y+1/2, -z+1/2'
'-x, -y, -z'
'x-1/2, -y-1/2, z-1/2'

loop_
_atom_site_label
_atom_site_type_symbol
_atom_site_fract_x
_atom_site_fract_y
_atom_site_fract_z
_atom_site_U_iso_or_equiv
_atom_site_adp_type
_atom_site_occupancy
_atom_site_site_symmetry_order
_atom_site_calc_flag
_atom_site_refinement_flags_posn
_atom_site_refinement_flags_adp
_atom_site_refinement_flags_occupancy
_atom_site_disorder_assembly
_atom_site_disorder_group
O1 O 0.21767(15) 0.21466(16) 0.75924(2) 0.0686(3) Uani 1 1 d . . . . .
N1 N 0.16131(19) 0.2143(2) 0.72294(3) 0.0678(3) Uani 1 1 d . . . . .
C13 C 0.33973(19) 0.23937(16) 0.59289(3) 0.0496(3) Uani 1 1 d . . . . .
C9 C 0.3506(2) 0.23003(16) 0.70679(3) 0.0513(3) Uani 1 1 d . . . . .
C7 C 0.4417(2) 0.23156(17) 0.76334(3) 0.0529(3) Uani 1 1 d . . . . .
C15 C 0.5311(2) 0.29562(18) 0.64940(3) 0.0541(3) Uani 1 1 d . . . . .
H15 H 0.6580 0.3366 0.6618 0.065 Uiso 1 1 calc R U . . .
C10 C 0.3491(2) 0.23172(16) 0.66783(3) 0.0489(3) Uani 1 1 d . . . . .
C14 C 0.5250(2) 0.29878(18) 0.61276(3) 0.0543(3) Uani 1 1 d . . . . .
H14 H 0.6490 0.3421 0.6011 0.065 Uiso 1 1 calc R U . . .
C4 C 0.5274(2) 0.23398(16) 0.79982(3) 0.0516(3) Uani 1 1 d . . . . .
C1 C 0.6812(2) 0.24943(17) 0.86976(4) 0.0587(3) Uani 1 1 d . . . . .
C8 C 0.5326(2) 0.24286(17) 0.73124(3) 0.0534(3) Uani 1 1 d . . . . .
H8 H 0.6826 0.2562 0.7263 0.064 Uiso 1 1 calc R U . . .
C3 C 0.3947(2) 0.17168(18) 0.82701(3) 0.0576(3) Uani 1 1 d . . . . .
H3 H 0.2532 0.1246 0.8217 0.069 Uiso 1 1 calc R U . . .
C12 C 0.1588(2) 0.17511(19) 0.61200(3) 0.0570(3) Uani 1 1 d . . . . .
H12 H 0.0317 0.1338 0.5997 0.068 Uiso 1 1 calc R U . . .
C11 C 0.1628(2) 0.17100(19) 0.64833(3) 0.0565(3) Uani 1 1 d . . . . .
H11 H 0.0392 0.1270 0.6600 0.068 Uiso 1 1 calc R U . . .
C16 C 0.3239(2) 0.25128(19) 0.55258(3) 0.0571(3) Uani 1 1 d . . . . .
C2 C 0.4699(2) 0.17875(19) 0.86167(4) 0.0619(3) Uani 1 1 d . . . . .
H2 H 0.3799 0.1365 0.8796 0.074 Uiso 1 1 calc R U . . .
C5 C 0.7408(2) 0.30181(19) 0.80816(4) 0.0600(3) Uani 1 1 d . . . . .
H5 H 0.8324 0.3413 0.7902 0.072 Uiso 1 1 calc R U . . .
C6 C 0.8159(2) 0.31037(19) 0.84287(4) 0.0626(3) Uani 1 1 d . . . . .
H6 H 0.9574 0.3571 0.8483 0.075 Uiso 1 1 calc R U . . .
C20 C 0.7569(3) 0.2612(2) 0.90608(4) 0.0720(4) Uani 1 1 d . . . . .
C18 C 0.5532(2) 0.2688(2) 0.53624(4) 0.0706(4) Uani 1 1 d . . . . .
H18A H 0.6218 0.3842 0.5438 0.106 Uiso 1 1 calc R U . . .
H18B H 0.5365 0.2678 0.5109 0.106 Uiso 1 1 calc R U . . .
H18C H 0.6451 0.1653 0.5438 0.106 Uiso 1 1 calc R U . . .
N2 N 0.8139(3) 0.2692(2) 0.93510(4) 0.1009(5) Uani 1 1 d . . . . .
C17 C 0.1876(3) 0.4268(3) 0.54274(4) 0.0813(5) Uani 1 1 d . . . . .
H17A H 0.0440 0.4192 0.5532 0.122 Uiso 1 1 calc R U . . .
H17B H 0.1692 0.4346 0.5175 0.122 Uiso 1 1 calc R U . . .
H17C H 0.2643 0.5364 0.5514 0.122 Uiso 1 1 calc R U . . .
C19 C 0.2099(3) 0.0767(3) 0.53686(4) 0.0836(5) Uani 1 1 d . . . . .
H19A H 0.2910 -0.0332 0.5442 0.125 Uiso 1 1 calc R U . . .
H19B H 0.2071 0.0848 0.5115 0.125 Uiso 1 1 calc R U . . .
H19C H 0.0602 0.0692 0.5450 0.125 Uiso 1 1 calc R U . . .

loop_
_atom_site_aniso_label
_atom_site_aniso_U_11
_atom_site_aniso_U_22
_atom_site_aniso_U_33
_atom_site_aniso_U_23
_atom_site_aniso_U_13
_atom_site_aniso_U_12
O1 0.0530(5) 0.0968(8) 0.0566(5) 0.0015(5) 0.0117(4) -0.0051(5)
N1 0.0538(6) 0.0938(9) 0.0562(6) 0.0017(6) 0.0086(5) -0.0036(6)
C13 0.0448(6) 0.0478(7) 0.0564(7) -0.0024(5) 0.0036(5) 0.0007(4)
C9 0.0516(6) 0.0451(6) 0.0577(7) 0.0004(5) 0.0107(5) 0.0010(5)
C7 0.0505(6) 0.0489(7) 0.0597(7) -0.0001(5) 0.0105(5) -0.0011(5)
C15 0.0471(6) 0.0580(7) 0.0573(7) -0.0021(5) 0.0023(5) -0.0065(5)
C10 0.0484(6) 0.0427(6) 0.0561(7) 0.0001(5) 0.0070(5) 0.0018(4)
C14 0.0444(6) 0.0625(8) 0.0564(7) 0.0002(5) 0.0066(5) -0.0078(5)
C4 0.0540(7) 0.0443(7) 0.0570(7) 0.0001(5) 0.0111(5) 0.0005(5)
C1 0.0669(8) 0.0457(7) 0.0633(8) 0.0010(5) 0.0010(6) 0.0058(5)
C8 0.0496(6) 0.0549(7) 0.0564(7) -0.0006(5) 0.0119(5) -0.0009(5)
C3 0.0593(7) 0.0538(7) 0.0602(7) 0.0010(5) 0.0102(5) -0.0101(6)
C12 0.0453(6) 0.0617(8) 0.0641(7) -0.0019(6) 0.0014(5) -0.0085(5)
C11 0.0463(6) 0.0585(8) 0.0654(7) 0.0017(6) 0.0107(5) -0.0079(5)
C16 0.0476(6) 0.0681(9) 0.0555(7) -0.0035(6) 0.0001(5) -0.0014(5)
C2 0.0700(8) 0.0567(8) 0.0597(7) 0.0047(6) 0.0123(6) -0.0061(6)
C5 0.0525(7) 0.0586(8) 0.0695(8) 0.0055(6) 0.0128(6) -0.0028(5)
C6 0.0536(7) 0.0579(8) 0.0763(9) 0.0007(6) 0.0006(6) -0.0002(6)
C20 0.0838(10) 0.0595(9) 0.0723(10) 0.0011(7) -0.0069(8) 0.0041(7)
C18 0.0570(8) 0.0983(12) 0.0567(8) -0.0034(7) 0.0081(6) -0.0016(7)
N2 0.1255(14) 0.0984(12) 0.0772(10) -0.0019(8) -0.0235(9) 0.0002(9)
C17 0.0719(9) 0.1012(13) 0.0708(9) 0.0151(8) 0.0003(7) 0.0189(9)
C19 0.0801(10) 0.1021(13) 0.0687(9) -0.0224(8) 0.0011(7) -0.0212(9)

loop_
_atom_type_symbol
_atom_type_description
_atom_type_scat_dispersion_real
_atom_type_scat_dispersion_imag
_atom_type_scat_source
C C 0.0181 0.0091 'International Tables Vol C Tables 4.2.6.8 and 6.1.1.4'
H H 0.0000 0.0000 'International Tables Vol C Tables 4.2.6.8 and 6.1.1.4'
N N 0.0311 0.0180 'International Tables Vol C Tables 4.2.6.8 and 6.1.1.4'
O O 0.0492 0.0322 'International Tables Vol C Tables 4.2.6.8 and 6.1.1.4'

loop_
_geom_angle_atom_site_label_1
_geom_angle_atom_site_label_2
_geom_angle_atom_site_label_3
_geom_angle
_geom_angle_site_symmetry_1
_geom_angle_site_symmetry_3
_geom_angle_publ_flag
C7 O1 N1 108.79(9) . . ?
C9 N1 O1 105.54(10) . . ?
C14 C13 C12 116.19(11) . . ?
C14 C13 C16 123.25(11) . . ?
C12 C13 C16 120.48(11) . . ?
N1 C9 C10 119.12(12) . . ?
N1 C9 C8 111.39(11) . . ?
C8 C9 C10 129.50(11) . . ?
O1 C7 C4 115.53(11) . . ?
C8 C7 O1 109.20(12) . . ?
C8 C7 C4 135.27(12) . . ?
C10 C15 H15 119.7 . . ?
C14 C15 H15 119.7 . . ?
C14 C15 C10 120.60(11) . . ?
C15 C10 C9 121.49(11) . . ?
C15 C10 C11 117.88(12) . . ?
C11 C10 C9 120.63(11) . . ?
C13 C14 H14 118.9 . . ?
C15 C14 C13 122.22(11) . . ?
C15 C14 H14 118.9 . . ?
C3 C4 C7 120.10(12) . . ?
C3 C4 C5 118.96(12) . . ?
C5 C4 C7 120.93(11) . . ?
C2 C1 C20 119.52(13) . . ?
C6 C1 C2 119.97(13) . . ?
C6 C1 C20 120.51(14) . . ?
C9 C8 H8 127.5 . . ?
C7 C8 C9 105.07(11) . . ?
C7 C8 H8 127.5 . . ?
C4 C3 H3 119.5 . . ?
C2 C3 C4 120.91(12) . . ?
C2 C3 H3 119.5 . . ?
C13 C12 H12 118.9 . . ?
C11 C12 C13 122.15(11) . . ?
C11 C12 H12 118.9 . . ?
C10 C11 H11 119.5 . . ?
C12 C11 C10 120.95(11) . . ?
C12 C11 H11 119.5 . . ?
C13 C16 C18 112.17(11) . . ?
C13 C16 C17 107.74(11) . . ?
C13 C16 C19 110.88(11) . . ?
C18 C16 C17 108.36(12) . . ?
C18 C16 C19 107.85(12) . . ?
C19 C16 C17 109.81(13) . . ?
C1 C2 H2 120.2 . . ?
C3 C2 C1 119.69(12) . . ?
C3 C2 H2 120.2 . . ?
C4 C5 H5 119.9 . . ?
C6 C5 C4 120.26(12) . . ?
C6 C5 H5 119.9 . . ?
C1 C6 H6 119.9 . . ?
C5 C6 C1 120.21(13) . . ?
C5 C6 H6 119.9 . . ?
N2 C20 C1 178.9(2) . . ?
C16 C18 H18A 109.5 . . ?
C16 C18 H18B 109.5 . . ?
C16 C18 H18C 109.5 . . ?
H18A C18 H18B 109.5 . . ?
H18A C18 H18C 109.5 . . ?
H18B C18 H18C 109.5 . . ?
C16 C17 H17A 109.5 . . ?
C16 C17 H17B 109.5 . . ?
C16 C17 H17C 109.5 . . ?
H17A C17 H17B 109.5 . . ?
H17A C17 H17C 109.5 . . ?
H17B C17 H17C 109.5 . . ?
C16 C19 H19A 109.5 . . ?
C16 C19 H19B 109.5 . . ?
C16 C19 H19C 109.5 . . ?
H19A C19 H19B 109.5 . . ?
H19A C19 H19C 109.5 . . ?
H19B C19 H19C 109.5 . . ?

loop_
_geom_bond_atom_site_label_1
_geom_bond_atom_site_label_2
_geom_bond_distance
_geom_bond_site_symmetry_2
_geom_bond_publ_flag
O1 N1 1.4050(15) . ?
O1 C7 1.3553(16) . ?
N1 C9 1.3111(16) . ?
C13 C14 1.3907(17) . ?
C13 C12 1.3993(17) . ?
C13 C16 1.5279(18) . ?
C9 C10 1.4739(17) . ?
C9 C8 1.4143(18) . ?
C7 C4 1.4592(18) . ?
C7 C8 1.3481(17) . ?
C15 H15 0.9300 . ?
C15 C10 1.3897(17) . ?
C15 C14 1.3860(17) . ?
C10 C11 1.3912(18) . ?
C14 H14 0.9300 . ?
C4 C3 1.3926(17) . ?
C4 C5 1.3969(18) . ?
C1 C2 1.3912(19) . ?
C1 C6 1.388(2) . ?
C1 C20 1.437(2) . ?
C8 H8 0.9300 . ?
C3 H3 0.9300 . ?
C3 C2 1.3754(19) . ?
C12 H12 0.9300 . ?
C12 C11 1.3746(18) . ?
C11 H11 0.9300 . ?
C16 C18 1.5305(18) . ?
C16 C17 1.536(2) . ?
C16 C19 1.533(2) . ?
C2 H2 0.9300 . ?
C5 H5 0.9300 . ?
C5 C6 1.378(2) . ?
C6 H6 0.9300 . ?
C20 N2 1.142(2) . ?
C18 H18A 0.9600 . ?
C18 H18B 0.9600 . ?
C18 H18C 0.9600 . ?
C17 H17A 0.9600 . ?
C17 H17B 0.9600 . ?
C17 H17C 0.9600 . ?
C19 H19A 0.9600 . ?
C19 H19B 0.9600 . ?
C19 H19C 0.9600 . ?

loop_
_geom_torsion_atom_site_label_1
_geom_torsion_atom_site_label_2
_geom_torsion_atom_site_label_3
_geom_torsion_atom_site_label_4
_geom_torsion
_geom_torsion_site_symmetry_1
_geom_torsion_site_symmetry_2
_geom_torsion_site_symmetry_3
_geom_torsion_site_symmetry_4
_geom_torsion_publ_flag
O1 N1 C9 C10 179.28(10) . . . . ?
O1 N1 C9 C8 -0.57(15) . . . . ?
O1 C7 C4 C3 16.73(17) . . . . ?
O1 C7 C4 C5 -161.96(12) . . . . ?
O1 C7 C8 C9 -0.56(14) . . . . ?
N1 O1 C7 C4 -179.93(10) . . . . ?
N1 O1 C7 C8 0.24(14) . . . . ?
N1 C9 C10 C15 163.07(13) . . . . ?
N1 C9 C10 C11 -16.13(18) . . . . ?
N1 C9 C8 C7 0.72(15) . . . . ?
C13 C12 C11 C10 0.1(2) . . . . ?
C9 C10 C11 C12 178.90(11) . . . . ?
C7 O1 N1 C9 0.21(14) . . . . ?
C7 C4 C3 C2 -177.82(12) . . . . ?
C7 C4 C5 C6 177.33(12) . . . . ?
C15 C10 C11 C12 -0.33(19) . . . . ?
C10 C9 C8 C7 -179.11(12) . . . . ?
C10 C15 C14 C13 0.1(2) . . . . ?
C14 C13 C12 C11 0.14(19) . . . . ?
C14 C13 C16 C18 19.91(18) . . . . ?
C14 C13 C16 C17 -99.27(15) . . . . ?
C14 C13 C16 C19 140.55(13) . . . . ?
C14 C15 C10 C9 -179.00(11) . . . . ?
C14 C15 C10 C11 0.23(19) . . . . ?
C4 C7 C8 C9 179.66(13) . . . . ?
C4 C3 C2 C1 0.1(2) . . . . ?
C4 C5 C6 C1 0.8(2) . . . . ?
C8 C9 C10 C15 -17.11(19) . . . . ?
C8 C9 C10 C11 163.69(13) . . . . ?
C8 C7 C4 C3 -163.49(15) . . . . ?
C8 C7 C4 C5 17.8(2) . . . . ?
C3 C4 C5 C6 -1.38(19) . . . . ?
C12 C13 C14 C15 -0.24(19) . . . . ?
C12 C13 C16 C18 -163.40(13) . . . . ?
C12 C13 C16 C17 77.42(15) . . . . ?
C12 C13 C16 C19 -42.76(17) . . . . ?
C16 C13 C14 C15 176.58(12) . . . . ?
C16 C13 C12 C11 -176.78(12) . . . . ?
C2 C1 C6 C5 0.3(2) . . . . ?
C5 C4 C3 C2 0.9(2) . . . . ?
C6 C1 C2 C3 -0.7(2) . . . . ?
C20 C1 C2 C3 178.37(13) . . . . ?
C20 C1 C6 C5 -178.84(13) . . . . ?
